data_7046860
loop_
_publ_author_name
'Sugiarto, ?'
'Tagami, Tomoko'
'Kawamoto, Keisuke'
'Hayashi, Yoshihito'

_publ_section_title
;
 Synthesis of cationic molybdenum-cobalt heterometallic clusters protected
 against hydrolysis by macrocyclic triazacyclononane complexes.
;
_journal_issue 29
_journal_name_full 'Dalton transactions (Cambridge, England : 2003)'
_journal_page_first 9657
_journal_page_last 9664
_journal_paper_doi 10.1039/c8dt01226a
_journal_volume 47
_journal_year 2018
_chemical_formula_moiety 'C12 H30 Co2 Mo3 N6 O12, (C F3 Na O3 S)2, (H2 O)7'
_chemical_formula_sum 'C14 H44 Co2 F6 Mo3 N6 Na2 O25 S2'
_chemical_formula_weight 1326.33
_space_group_crystal_system triclinic
_space_group_IT_number 2
_space_group_name_Hall '-P 1'
_space_group_name_H-M_alt 'P -1'
_symmetry_space_group_name_Hall '-P 1'
_symmetry_space_group_name_H-M 'P -1'
_atom_sites_solution_hydrogens mixed
_audit_creation_method SHELXL-2014/7
_audit_update_record
;
2018-06-13 deposited with the CCDC.
2018-06-26 downloaded from the CCDC.
;
_cell_angle_alpha 71.24(1)
_cell_angle_beta 89.20(1)
_cell_angle_gamma 70.73(1)
_cell_formula_units_Z 2
_cell_length_a 10.0153(4)
_cell_length_b 14.7620(6)
_cell_length_c 15.0806(6)
_cell_measurement_reflns_used 9981
_cell_measurement_temperature 93(2)
_cell_measurement_theta_max 72.55
_cell_measurement_theta_min 3.74
_cell_volume 1982.2(2)
_computing_cell_refinement 'SAINT (Bruker AXS)'
_computing_data_collection 'APEX3 (Bruker AXS)'
_computing_data_reduction 'SAINT (Bruker AXS)'
_computing_molecular_graphics 'ShelXle (H?bschle et al., 2011)'
_computing_publication_material 'APEX3 (Bruker AXS)'
_computing_structure_refinement 'SHELXL-2014/7 (Sheldrick, 2014)'
_computing_structure_solution 'SHELXT (Sheldrick, 2015)'
_diffrn_ambient_temperature 93(2)
_diffrn_measured_fraction_theta_full 0.963
_diffrn_measured_fraction_theta_max 0.947
_diffrn_measurement_device_type 'Bruker D8 goniometer'
_diffrn_measurement_method 'omega scans'
_diffrn_radiation_type CuK\a
_diffrn_radiation_wavelength 1.54178
_diffrn_reflns_av_R_equivalents 0.0390
_diffrn_reflns_av_unetI/netI 0.0537
_diffrn_reflns_Laue_measured_fraction_full 0.963
_diffrn_reflns_Laue_measured_fraction_max 0.947
_diffrn_reflns_limit_h_max 12
_diffrn_reflns_limit_h_min -12
_diffrn_reflns_limit_k_max 17
_diffrn_reflns_limit_k_min -18
_diffrn_reflns_limit_l_max 17
_diffrn_reflns_limit_l_min -18
_diffrn_reflns_number 15369
_diffrn_reflns_point_group_measured_fraction_full 0.963
_diffrn_reflns_point_group_measured_fraction_max 0.947
_diffrn_reflns_theta_full 67.679
_diffrn_reflns_theta_max 72.654
_diffrn_reflns_theta_min 3.111
_diffrn_source 'rotating-anode X-ray tube'
_exptl_absorpt_coefficient_mu 16.318
_exptl_absorpt_correction_T_max 0.7536
_exptl_absorpt_correction_T_min 0.2815
_exptl_absorpt_correction_type 'Multi-scan (SADABS; Bruker, 2015)'
_exptl_absorpt_process_details
;
The wR2 (int) value was improved from 
0.1418 to 0.0582 after the absorption corrections by using SADABS program.
;
_exptl_crystal_colour purple
_exptl_crystal_density_diffrn 2.222
_exptl_crystal_description Block
_exptl_crystal_F_000 1316
_exptl_crystal_size_max 0.06
_exptl_crystal_size_mid 0.04
_exptl_crystal_size_min 0.02
_refine_diff_density_max 2.281
_refine_diff_density_min -1.874
_refine_diff_density_rms 0.208
_refine_ls_extinction_method none
_refine_ls_goodness_of_fit_ref 1.033
_refine_ls_hydrogen_treatment mixed
_refine_ls_matrix_type full
_refine_ls_number_parameters 617
_refine_ls_number_reflns 7484
_refine_ls_number_restraints 171
_refine_ls_restrained_S_all 1.067
_refine_ls_R_factor_all 0.0610
_refine_ls_R_factor_gt 0.0594
_refine_ls_shift/su_max 0.003
_refine_ls_shift/su_mean 0.000
_refine_ls_structure_factor_coef Fsqd
_refine_ls_weighting_details 'w=1/[\s^2^(Fo^2^)+(0.0466P)^2^+39.7341P] where P=(Fo^2^+2Fc^2^)/3'
_refine_ls_weighting_scheme calc
_refine_ls_wR_factor_gt 0.1451
_refine_ls_wR_factor_ref 0.1462
_reflns_Friedel_coverage 0.000
_reflns_number_gt 7215
_reflns_number_total 7484
_reflns_threshold_expression 'I > 2\s(I)'
_cod_data_source_file c8dt01226a2.cif
_cod_data_source_block 1
_cod_depositor_comments 'Adding full bibliography for 7046860--7046863.cif.'
_cod_original_cell_volume 1982.27(14)
_cod_database_code 7046860
_shelx_shelxl_version_number 2014/7
_shelx_space_group_comment
;
The symmetry employed for this shelxl refinement is uniquely defined
by the following loop, which should always be used as a source of
symmetry information in preference to the above space-group names.
They are only intended as comments.
;

loop_
_space_group_symop_operation_xyz
'x, y, z'
'-x, -y, -z'

loop_
_atom_site_label
_atom_site_type_symbol
_atom_site_fract_x
_atom_site_fract_y
_atom_site_fract_z
_atom_site_U_iso_or_equiv
_atom_site_adp_type
_atom_site_occupancy
_atom_site_site_symmetry_order
_atom_site_calc_flag
_atom_site_refinement_flags_posn
_atom_site_refinement_flags_adp
_atom_site_refinement_flags_occupancy
_atom_site_disorder_assembly
_atom_site_disorder_group
Mo1 Mo 0.08674(5) 0.44418(4) 0.64288(4) 0.00810(14) Uani 1 1 d . . . . .
Mo2 Mo 0.03628(5) 0.54966(4) 0.86180(4) 0.00660(14) Uani 1 1 d . . . . .
Mo3 Mo 0.35012(6) 0.50289(4) 0.74564(4) 0.01210(15) Uani 1 1 d . . . . .
Co1 Co 0.05461(12) 0.66820(8) 0.63469(8) 0.0099(2) Uani 1 1 d . . . . .
Co2 Co 0.23703(11) 0.32967(8) 0.86800(8) 0.0080(2) Uani 1 1 d . . . . .
Na01 Na 0.6454(3) 0.5837(2) 0.8131(2) 0.0158(6) Uani 1 1 d . . . . .
Na02 Na 0.7436(3) 0.3805(2) 0.7113(2) 0.0186(6) Uani 1 1 d . . . . .
OWT2 O 0.6735(9) 0.4122(8) 0.5517(6) 0.057(2) Uani 1 1 d D . . . .
HT3 H 0.739(11) 0.409(10) 0.516(8) 0.086 Uiso 1 1 d D U . . .
HT4 H 0.616(12) 0.472(5) 0.525(10) 0.086 Uiso 1 1 d D U . . .
O23 O 0.0503(5) 0.4227(3) 0.8624(3) 0.0095(9) Uani 1 1 d . . . . .
O11 O -0.0279(5) 0.5652(3) 0.6525(3) 0.0112(9) Uani 1 1 d . . . . .
O13 O 0.2359(5) 0.3782(4) 0.7340(3) 0.0120(10) Uani 1 1 d . . . . .
O14 O -0.0143(5) 0.3655(4) 0.6632(4) 0.0144(10) Uani 1 1 d . . . . .
O33 O 0.3055(5) 0.4372(4) 0.8644(3) 0.0114(9) Uani 1 1 d . . . . .
O24 O -0.1430(5) 0.6205(4) 0.8454(3) 0.0122(10) Uani 1 1 d . . . . .
O21 O 0.1148(5) 0.6211(4) 0.7659(3) 0.0106(9) Uani 1 1 d . . . . .
O22 O 0.1062(5) 0.5514(4) 0.9647(3) 0.0139(10) Uani 1 1 d . . . . .
O32 O 0.4139(6) 0.5904(4) 0.7640(4) 0.0207(12) Uani 1 1 d . . . . .
O34 O 0.4961(5) 0.4133(4) 0.7255(4) 0.0190(11) Uani 1 1 d . . . . .
O31 O 0.2335(5) 0.5689(4) 0.6313(4) 0.0171(11) Uani 1 1 d . . . . .
OWT1 O 0.5796(6) 0.5773(5) 0.9595(4) 0.0216(12) Uani 1 1 d D . . . .
HT1 H 0.628(7) 0.551(7) 1.012(3) 0.032 Uiso 1 1 d D U . . .
HT2 H 0.498(2) 0.5752(9) 0.971(6) 0.032 Uiso 1 1 d D U . . .
OWB1 O 0.7018(6) 0.5598(4) 0.6705(4) 0.0211(12) Uani 1 1 d D . . . .
HB1 H 0.776(5) 0.575(7) 0.660(6) 0.032 Uiso 1 1 d D U . . .
HB2 H 0.643(7) 0.602(6) 0.625(5) 0.032 Uiso 1 1 d D U . . .
OWB2 O 0.7870(6) 0.3953(5) 0.8611(4) 0.0230(12) Uani 1 1 d D . . . .
HB3 H 0.869(5) 0.389(8) 0.881(6) 0.034 Uiso 1 1 d D U . . .
HB4 H 0.757(9) 0.360(7) 0.907(4) 0.034 Uiso 1 1 d D U . . .
O12 O 0.1500(5) 0.4541(4) 0.5345(4) 0.0144(10) Uani 1 1 d . . . . .
N001 N 0.1316(8) 0.7761(5) 0.6128(5) 0.0239(15) Uani 1 1 d D . . . .
H0N1 H 0.211(7) 0.747(8) 0.651(6) 0.036 Uiso 1 1 d D U . . .
N002 N -0.1257(7) 0.7670(5) 0.6433(5) 0.0183(13) Uani 1 1 d D . . . .
H0N2 H -0.158(10) 0.726(6) 0.687(5) 0.028 Uiso 1 1 d D U . . .
N003 N -0.0007(8) 0.7176(5) 0.5005(5) 0.0216(14) Uani 1 1 d D . . . .
H0N3 H 0.031(11) 0.664(5) 0.483(7) 0.032 Uiso 1 1 d D U . . .
C011 C -0.0896(9) 0.8381(6) 0.6807(6) 0.0234(17) Uani 1 1 d . . . . .
H11A H -0.0557 0.8047 0.7485 0.028 Uiso 1 1 calc R U . . .
H11B H -0.1745 0.8992 0.6730 0.028 Uiso 1 1 calc R U . . .
C012 C 0.0259(11) 0.8679(6) 0.6261(6) 0.030(2) Uani 1 1 d . . . . .
H12A H -0.0162 0.9201 0.5641 0.036 Uiso 1 1 calc R U . . .
H12B H 0.0735 0.8972 0.6609 0.036 Uiso 1 1 calc R U . . .
C013 C -0.2152(10) 0.8166(6) 0.5505(6) 0.029(2) Uani 1 1 d . . . . .
H13A H -0.2119 0.8860 0.5200 0.035 Uiso 1 1 calc R U . . .
H13B H -0.3153 0.8224 0.5601 0.035 Uiso 1 1 calc R U . . .
C014 C -0.1584(10) 0.7523(7) 0.4884(6) 0.0277(19) Uani 1 1 d . . . . .
H14A H -0.1906 0.6929 0.5066 0.033 Uiso 1 1 calc R U . . .
H14B H -0.1941 0.7931 0.4217 0.033 Uiso 1 1 calc R U . . .
C015 C 0.0564(13) 0.8005(7) 0.4506(6) 0.038(2) Uani 1 1 d . . . . .
H15A H -0.0200 0.8678 0.4348 0.045 Uiso 1 1 calc R U . . .
H15B H 0.0922 0.7917 0.3913 0.045 Uiso 1 1 calc R U . . .
C016 C 0.1757(13) 0.7950(8) 0.5146(7) 0.038(3) Uani 1 1 d . . . . .
H17A H 0.2633 0.7391 0.5138 0.046 Uiso 1 1 calc R U . . .
H17B H 0.1953 0.8597 0.4927 0.046 Uiso 1 1 calc R U . . .
N004 N 0.4240(7) 0.2305(5) 0.8779(5) 0.0218(15) Uani 1 1 d D . . . .
H0N4 H 0.456(11) 0.258(8) 0.825(4) 0.033 Uiso 1 1 d D U . . .
N005 N 0.2531(8) 0.2782(5) 1.0039(5) 0.0225(15) Uani 1 1 d D . . . .
H0N5 H 0.231(11) 0.335(5) 1.017(8) 0.034 Uiso 1 1 d D U . . .
N006 N 0.1614(7) 0.2244(4) 0.8686(4) 0.0132(12) Uani 1 1 d D . . . .
H0N6 H 0.078(3) 0.251(6) 0.836(3) 0.020 Uiso 1 1 d D U . . .
C021 C 0.5002(10) 0.2164(7) 0.9671(7) 0.033(2) Uani 1 1 d . . . . .
H21A H 0.5270 0.2767 0.9615 0.040 Uiso 1 1 calc R U . . .
H21B H 0.5878 0.1557 0.9829 0.040 Uiso 1 1 calc R U . . .
C022 C 0.4015(11) 0.2027(6) 1.0423(7) 0.037(3) Uani 1 1 d . . . . .
H22A H 0.4353 0.2142 1.0978 0.044 Uiso 1 1 calc R U . . .
H22B H 0.3999 0.1324 1.0623 0.044 Uiso 1 1 calc R U . . .
C023 C 0.1386(11) 0.2333(6) 1.0297(6) 0.028(2) Uani 1 1 d . . . . .
H23A H 0.0454 0.2883 1.0203 0.033 Uiso 1 1 calc R U . . .
H23B H 0.1567 0.1897 1.0968 0.033 Uiso 1 1 calc R U . . .
C024 C 0.1365(10) 0.1696(6) 0.9673(6) 0.0234(17) Uani 1 1 d . . . . .
H24A H 0.2118 0.1018 0.9927 0.028 Uiso 1 1 calc R U . . .
H24B H 0.0436 0.1597 0.9666 0.028 Uiso 1 1 calc R U . . .
C025 C 0.2654(8) 0.1560(6) 0.8268(5) 0.0162(15) Uani 1 1 d . . . . .
H25A H 0.2581 0.1891 0.7578 0.019 Uiso 1 1 calc R U . . .
H25B H 0.2458 0.0917 0.8397 0.019 Uiso 1 1 calc R U . . .
C026 C 0.4126(9) 0.1341(6) 0.8704(7) 0.0242(18) Uani 1 1 d . . . . .
H26A H 0.4306 0.0817 0.9337 0.029 Uiso 1 1 calc R U . . .
H26B H 0.4847 0.1075 0.8309 0.029 Uiso 1 1 calc R U . . .
STF1 S 0.4340(2) 0.83617(18) 0.70523(17) 0.0342(4) Uani 1 1 d . U . . .
OTF1 O 0.3365(7) 0.8291(5) 0.7756(5) 0.0417(10) Uani 1 1 d . U . . .
OTF2 O 0.3766(8) 0.8448(6) 0.6154(5) 0.0424(9) Uani 1 1 d . U . . .
OTF3 O 0.5762(7) 0.7684(5) 0.7351(5) 0.0331(7) Uani 1 1 d . U . . .
CTF1 C 0.4501(11) 0.9611(8) 0.6845(7) 0.0378(6) Uani 1 1 d . U . . .
FTF1 F 0.5309(6) 0.9829(4) 0.6154(4) 0.0431(9) Uani 1 1 d . U . . .
FTF2 F 0.5062(7) 0.9661(4) 0.7603(4) 0.0451(8) Uani 1 1 d . U . . .
FTF3 F 0.3223(7) 1.0337(4) 0.6591(4) 0.0471(10) Uani 1 1 d . U . . .
STF2 S 0.8175(3) 0.1036(2) 0.79984(18) 0.0422(6) Uani 1 1 d . U . . .
OTF4 O 0.7503(8) 0.0663(7) 0.8820(6) 0.062(2) Uani 1 1 d . U . . .
OTF5 O 0.7676(8) 0.0954(7) 0.7141(6) 0.0553(16) Uani 1 1 d . U . . .
OTF6 O 0.8471(9) 0.1976(6) 0.7877(5) 0.0500(12) Uani 1 1 d . U . . .
CTF2 C 0.9946(10) 0.0109(7) 0.8253(6) 0.0268(10) Uani 1 1 d . U . . .
FTF4 F 0.9962(7) -0.0825(4) 0.8350(4) 0.0407(12) Uani 1 1 d . U . . .
FTF5 F 1.0755(6) 0.0336(4) 0.7562(4) 0.0330(11) Uani 1 1 d . U . . .
FTF6 F 1.0596(6) 0.0030(4) 0.9048(4) 0.0338(10) Uani 1 1 d . U . . .
OW1 O 0.2782(7) 0.6812(5) 0.9420(5) 0.0278(13) Uani 1 1 d . . . . .
OW2 O 0.4747(11) 1.2347(9) 0.6607(7) 0.056(3) Uani 0.799(14) 1 d . U P A 1
OW2B O 0.504(4) 1.168(3) 0.598(3) 0.056(3) Uani 0.201(14) 1 d . U P A 2
OW3 O 0.5122(17) 0.6908(14) 0.5291(13) 0.035(3) Uani 0.395(14) 1 d . U P . .
OW3B O 0.5544(17) 0.6290(14) 0.4854(13) 0.035(3) Uani 0.373(13) 1 d . U P . .
OW3C O 0.549(3) 0.736(2) 0.522(2) 0.035(3) Uani 0.232(14) 1 d . U P . .

loop_
_atom_site_aniso_label
_atom_site_aniso_U_11
_atom_site_aniso_U_22
_atom_site_aniso_U_33
_atom_site_aniso_U_23
_atom_site_aniso_U_13
_atom_site_aniso_U_12
Mo1 0.0079(3) 0.0089(3) 0.0094(3) -0.0053(2) 0.00202(19) -0.00323(19)
Mo2 0.0075(2) 0.0060(2) 0.0066(3) -0.00290(19) 0.00008(18) -0.00188(19)
Mo3 0.0100(3) 0.0208(3) 0.0129(3) -0.0112(2) 0.0050(2) -0.0094(2)
Co1 0.0172(6) 0.0049(5) 0.0083(6) -0.0023(4) 0.0018(4) -0.0045(4)
Co2 0.0100(5) 0.0050(5) 0.0082(5) -0.0034(4) 0.0003(4) -0.0002(4)
Na01 0.0119(13) 0.0213(15) 0.0210(15) -0.0134(12) 0.0037(11) -0.0081(11)
Na02 0.0111(13) 0.0249(16) 0.0269(17) -0.0175(13) 0.0042(12) -0.0068(12)
OWT2 0.046(5) 0.117(8) 0.042(5) -0.053(5) 0.028(4) -0.044(5)
O23 0.008(2) 0.010(2) 0.011(2) -0.0027(18) 0.0029(17) -0.0027(18)
O11 0.008(2) 0.007(2) 0.016(3) -0.0010(19) -0.0004(18) -0.0027(18)
O13 0.015(2) 0.014(2) 0.012(2) -0.0077(19) 0.0082(19) -0.0080(19)
O14 0.013(2) 0.011(2) 0.021(3) -0.008(2) 0.005(2) -0.0049(19)
O33 0.016(2) 0.012(2) 0.008(2) -0.0052(19) 0.0031(18) -0.0053(19)
O24 0.011(2) 0.011(2) 0.012(2) -0.0041(19) -0.0007(18) -0.0002(18)
O21 0.012(2) 0.013(2) 0.009(2) -0.0034(19) 0.0056(18) -0.0071(19)
O22 0.015(2) 0.016(2) 0.008(2) -0.006(2) -0.0006(19) 0.000(2)
O32 0.016(3) 0.028(3) 0.030(3) -0.021(3) 0.006(2) -0.013(2)
O34 0.013(2) 0.032(3) 0.016(3) -0.013(2) 0.002(2) -0.008(2)
O31 0.014(2) 0.023(3) 0.025(3) -0.017(2) 0.009(2) -0.011(2)
OWT1 0.016(3) 0.034(3) 0.016(3) -0.012(2) -0.003(2) -0.006(2)
OWB1 0.012(3) 0.024(3) 0.034(3) -0.016(3) 0.007(2) -0.009(2)
OWB2 0.018(3) 0.031(3) 0.031(3) -0.017(3) 0.006(2) -0.015(2)
O12 0.015(2) 0.018(3) 0.012(2) -0.007(2) 0.0047(19) -0.007(2)
N001 0.042(4) 0.025(4) 0.018(4) -0.012(3) 0.016(3) -0.024(3)
N002 0.027(4) 0.011(3) 0.012(3) -0.004(2) -0.008(3) 0.000(3)
N003 0.043(4) 0.012(3) 0.011(3) -0.004(2) 0.002(3) -0.010(3)
C011 0.037(5) 0.009(3) 0.021(4) -0.006(3) -0.004(3) -0.002(3)
C012 0.055(6) 0.013(4) 0.021(4) -0.006(3) 0.001(4) -0.012(4)
C013 0.037(5) 0.018(4) 0.023(4) -0.012(3) -0.014(4) 0.008(3)
C014 0.039(5) 0.022(4) 0.017(4) -0.013(3) -0.007(4) 0.003(4)
C015 0.083(8) 0.024(5) 0.015(4) -0.007(4) 0.018(5) -0.030(5)
C016 0.077(8) 0.036(5) 0.025(5) -0.018(4) 0.031(5) -0.043(5)
N004 0.018(3) 0.016(3) 0.032(4) -0.017(3) -0.006(3) 0.002(3)
N005 0.040(4) 0.008(3) 0.013(3) -0.003(2) -0.004(3) 0.000(3)
N006 0.019(3) 0.011(3) 0.009(3) -0.005(2) 0.004(2) -0.004(2)
C021 0.027(5) 0.021(4) 0.045(6) -0.020(4) -0.026(4) 0.010(3)
C022 0.055(6) 0.009(4) 0.034(5) -0.006(4) -0.029(5) 0.004(4)
C023 0.062(6) 0.016(4) 0.009(4) -0.005(3) 0.012(4) -0.019(4)
C024 0.044(5) 0.012(4) 0.016(4) -0.004(3) 0.008(3) -0.012(3)
C025 0.020(4) 0.015(3) 0.017(4) -0.011(3) 0.005(3) -0.005(3)
C026 0.024(4) 0.014(4) 0.037(5) -0.020(4) -0.005(4) 0.001(3)
STF1 0.0295(9) 0.0305(9) 0.0330(10) -0.0097(8) -0.0074(7) 0.0015(7)
OTF1 0.0328(16) 0.0334(18) 0.0396(16) -0.0028(16) -0.0021(13) 0.0040(14)
OTF2 0.0379(18) 0.0403(18) 0.0366(14) -0.0085(15) -0.0139(13) -0.0015(16)
OTF3 0.0293(12) 0.0291(11) 0.0333(13) -0.0113(12) -0.0077(10) 0.0009(11)
CTF1 0.0354(12) 0.0290(10) 0.0358(12) -0.0075(10) -0.0043(10) 0.0024(9)
FTF1 0.0386(17) 0.0315(17) 0.0419(16) -0.0045(16) 0.0007(14) 0.0024(13)
FTF2 0.0577(19) 0.0271(16) 0.0409(15) -0.0104(15) -0.0079(14) -0.0029(15)
FTF3 0.0407(15) 0.0306(13) 0.0414(19) 0.0025(17) 0.0015(13) 0.0098(14)
STF2 0.0283(10) 0.0411(12) 0.0297(11) 0.0096(9) 0.0090(9) 0.0017(9)
OTF4 0.031(3) 0.075(4) 0.040(3) 0.016(3) 0.013(3) -0.001(3)
OTF5 0.033(3) 0.074(4) 0.037(3) 0.011(3) -0.004(2) -0.018(3)
OTF6 0.049(3) 0.035(2) 0.036(3) 0.002(2) 0.010(2) 0.0083(18)
CTF2 0.0293(19) 0.0278(18) 0.023(2) -0.0067(19) 0.0037(16) -0.0111(17)
FTF4 0.067(3) 0.021(2) 0.033(3) -0.009(2) -0.001(2) -0.0140(19)
FTF5 0.029(2) 0.041(3) 0.026(2) -0.010(2) 0.0088(18) -0.010(2)
FTF6 0.039(2) 0.040(3) 0.024(2) -0.011(2) -0.0002(18) -0.017(2)
OW1 0.029(3) 0.025(3) 0.036(4) -0.015(3) 0.007(3) -0.015(3)
OW2 0.043(5) 0.066(7) 0.033(5) -0.007(5) 0.001(4) 0.005(5)
OW2B 0.043(5) 0.066(7) 0.033(5) -0.007(5) 0.001(4) 0.004(5)
OW3 0.021(5) 0.038(6) 0.042(6) -0.018(5) -0.009(5) -0.001(4)
OW3B 0.021(5) 0.038(6) 0.043(6) -0.018(5) -0.009(5) -0.001(4)
OW3C 0.021(5) 0.038(6) 0.042(6) -0.019(5) -0.010(5) -0.001(4)

loop_
_atom_type_symbol
_atom_type_description
_atom_type_scat_dispersion_real
_atom_type_scat_dispersion_imag
_atom_type_scat_source
C C 0.0181 0.0091 'International Tables Vol C Tables 4.2.6.8 and 6.1.1.4'
H H 0.0000 0.0000 'International Tables Vol C Tables 4.2.6.8 and 6.1.1.4'
N N 0.0311 0.0180 'International Tables Vol C Tables 4.2.6.8 and 6.1.1.4'
O O 0.0492 0.0322 'International Tables Vol C Tables 4.2.6.8 and 6.1.1.4'
F F 0.0727 0.0534 'International Tables Vol C Tables 4.2.6.8 and 6.1.1.4'
Na Na 0.1353 0.1239 'International Tables Vol C Tables 4.2.6.8 and 6.1.1.4'
S S 0.3331 0.5567 'International Tables Vol C Tables 4.2.6.8 and 6.1.1.4'
Co Co -2.3653 3.6143 'International Tables Vol C Tables 4.2.6.8 and 6.1.1.4'
Mo Mo -0.0483 2.7339 'International Tables Vol C Tables 4.2.6.8 and 6.1.1.4'

loop_
_geom_angle_atom_site_label_1
_geom_angle_atom_site_label_2
_geom_angle_atom_site_label_3
_geom_angle
_geom_angle_site_symmetry_1
_geom_angle_site_symmetry_3
O12 Mo1 O14 108.6(2) . .
O12 Mo1 O13 109.0(2) . .
O14 Mo1 O13 105.3(2) . .
O12 Mo1 O11 114.2(2) . .
O14 Mo1 O11 106.7(2) . .
O13 Mo1 O11 112.7(2) . .
O22 Mo2 O24 107.8(2) . .
O22 Mo2 O23 114.4(2) . .
O24 Mo2 O23 106.6(2) . .
O22 Mo2 O21 106.6(2) . .
O24 Mo2 O21 105.4(2) . .
O23 Mo2 O21 115.5(2) . .
O32 Mo3 O34 104.9(3) . .
O32 Mo3 O33 103.8(2) . .
O34 Mo3 O33 104.8(2) . .
O32 Mo3 O31 106.4(3) . .
O34 Mo3 O31 106.0(2) . .
O33 Mo3 O31 128.9(2) . .
O32 Mo3 O21 83.7(2) . .
O34 Mo3 O21 171.2(2) . .
O33 Mo3 O21 74.49(18) . .
O31 Mo3 O21 69.13(19) . .
O32 Mo3 O13 172.9(2) . .
O34 Mo3 O13 80.9(2) . .
O33 Mo3 O13 70.32(18) . .
O31 Mo3 O13 75.45(19) . .
O21 Mo3 O13 90.69(15) . .
O11 Co1 O21 91.1(2) . .
O11 Co1 O31 87.8(2) . .
O21 Co1 O31 83.4(2) . .
O11 Co1 N001 177.6(3) . .
O21 Co1 N001 90.8(3) . .
O31 Co1 N001 93.8(3) . .
O11 Co1 N003 90.6(3) . .
O21 Co1 N003 177.9(3) . .
O31 Co1 N003 95.7(3) . .
N001 Co1 N003 87.5(3) . .
O11 Co1 N002 92.0(3) . .
O21 Co1 N002 94.5(2) . .
O31 Co1 N002 177.8(3) . .
N001 Co1 N002 86.5(3) . .
N003 Co1 N002 86.5(3) . .
O23 Co2 O33 87.4(2) . .
O23 Co2 O13 92.0(2) . .
O33 Co2 O13 84.8(2) . .
O23 Co2 N004 177.4(3) . .
O33 Co2 N004 94.6(3) . .
O13 Co2 N004 89.9(3) . .
O23 Co2 N005 91.6(3) . .
O33 Co2 N005 93.3(3) . .
O13 Co2 N005 175.8(3) . .
N004 Co2 N005 86.5(3) . .
O23 Co2 N006 90.9(2) . .
O33 Co2 N006 177.9(2) . .
O13 Co2 N006 94.1(2) . .
N004 Co2 N006 87.2(3) . .
N005 Co2 N006 87.9(3) . .
OWT1 Na01 OWB1 168.3(2) . .
OWT1 Na01 O32 90.4(2) . .
OWB1 Na01 O32 83.7(2) . .
OWT1 Na01 O24 91.3(2) . 1_655
OWB1 Na01 O24 96.9(2) . 1_655
O32 Na01 O24 166.4(2) . 1_655
OWT1 Na01 OTF3 100.4(2) . .
OWB1 Na01 OTF3 89.7(2) . .
O32 Na01 OTF3 90.0(2) . .
O24 Na01 OTF3 76.4(2) 1_655 .
OWT1 Na01 OWB2 94.7(2) . .
OWB1 Na01 OWB2 76.8(2) . .
O32 Na01 OWB2 102.1(2) . .
O24 Na01 OWB2 91.13(19) 1_655 .
OTF3 Na01 OWB2 160.5(2) . .
OWT1 Na01 Na02 128.55(19) . .
OWB1 Na01 Na02 40.39(16) . .
O32 Na01 Na02 79.53(15) . .
O24 Na01 Na02 109.62(15) 1_655 .
OTF3 Na01 Na02 129.6(2) . .
OWB2 Na01 Na02 40.91(15) . .
OWT1 Na01 HB1 168.2(14) . .
OWB1 Na01 HB1 17.9(12) . .
O32 Na01 HB1 100.6(12) . .
O24 Na01 HB1 79.0(12) 1_655 .
OTF3 Na01 HB1 83.9(19) . .
OWB2 Na01 HB1 79.0(19) . .
Na02 Na01 HB1 50.9(17) . .
OWT2 Na02 O34 83.0(2) . .
OWT2 Na02 OWB2 165.2(3) . .
O34 Na02 OWB2 93.1(2) . .
OWT2 Na02 OWB1 87.8(3) . .
O34 Na02 OWB1 89.4(2) . .
OWB2 Na02 OWB1 77.8(2) . .
OWT2 Na02 OTF6 107.9(4) . .
O34 Na02 OTF6 103.0(3) . .
OWB2 Na02 OTF6 86.9(3) . .
OWB1 Na02 OTF6 160.9(3) . .
OWT2 Na02 O14 86.6(2) . 1_655
O34 Na02 O14 168.7(2) . 1_655
OWB2 Na02 O14 96.1(2) . 1_655
OWB1 Na02 O14 86.13(19) . 1_655
OTF6 Na02 O14 84.1(2) . 1_655
OWT2 Na02 Na01 121.6(3) . .
O34 Na02 Na01 76.69(15) . .
OWB2 Na02 Na01 43.69(16) . .
OWB1 Na02 Na01 38.70(16) . .
OTF6 Na02 Na01 129.8(2) . .
O14 Na02 Na01 105.63(15) 1_655 .
Na02 OWT2 HT3 116(10) . .
Na02 OWT2 HT4 113(10) . .
HT3 OWT2 HT4 102(5) . .
Mo2 O23 Co2 116.7(2) . .
Mo1 O11 Co1 116.7(2) . .
Mo1 O13 Co2 129.8(3) . .
Mo1 O13 Mo3 108.9(2) . .
Co2 O13 Mo3 90.31(19) . .
Mo1 O14 Na02 134.3(3) . 1_455
Mo3 O33 Co2 113.9(2) . .
Mo2 O24 Na01 132.3(3) . 1_455
Mo2 O21 Co1 126.7(3) . .
Mo2 O21 Mo3 108.7(2) . .
Co1 O21 Mo3 91.93(18) . .
Mo3 O32 Na01 133.6(3) . .
Mo3 O34 Na02 140.1(3) . .
Mo3 O31 Co1 115.3(3) . .
Na01 OWT1 HT1 131(6) . .
Na01 OWT1 HT2 118(6) . .
HT1 OWT1 HT2 105(4) . .
Na01 OWB1 Na02 100.9(2) . .
Na01 OWB1 HB1 104(7) . .
Na02 OWB1 HB1 114(7) . .
Na01 OWB1 HB2 114(7) . .
Na02 OWB1 HB2 120(7) . .
HB1 OWB1 HB2 103(4) . .
Na02 OWB2 Na01 95.4(2) . .
Na02 OWB2 HB3 121(7) . .
Na01 OWB2 HB3 106(7) . .
Na02 OWB2 HB4 116(7) . .
Na01 OWB2 HB4 113(7) . .
HB3 OWB2 HB4 105(4) . .
C012 N001 C016 113.4(7) . .
C012 N001 Co1 111.0(6) . .
C016 N001 Co1 105.4(5) . .
C012 N001 H0N1 117(8) . .
C016 N001 H0N1 106(8) . .
Co1 N001 H0N1 104(7) . .
C011 N002 C013 114.6(6) . .
C011 N002 Co1 106.1(5) . .
C013 N002 Co1 111.0(5) . .
C011 N002 H0N2 110(7) . .
C013 N002 H0N2 115(7) . .
Co1 N002 H0N2 98(7) . .
C014 N003 C015 112.7(7) . .
C014 N003 Co1 106.4(5) . .
C015 N003 Co1 110.8(5) . .
C014 N003 H0N3 107(7) . .
C015 N003 H0N3 114(7) . .
Co1 N003 H0N3 105(7) . .
N002 C011 C012 107.6(7) . .
N002 C011 H11A 110.2 . .
C012 C011 H11A 110.2 . .
N002 C011 H11B 110.2 . .
C012 C011 H11B 110.2 . .
H11A C011 H11B 108.5 . .
N001 C012 C011 109.3(6) . .
N001 C012 H12A 109.8 . .
C011 C012 H12A 109.8 . .
N001 C012 H12B 109.8 . .
C011 C012 H12B 109.8 . .
H12A C012 H12B 108.3 . .
N002 C013 C014 108.8(6) . .
N002 C013 H13A 109.9 . .
C014 C013 H13A 109.9 . .
N002 C013 H13B 109.9 . .
C014 C013 H13B 109.9 . .
H13A C013 H13B 108.3 . .
N003 C014 C013 108.2(7) . .
N003 C014 H14A 110.1 . .
C013 C014 H14A 110.1 . .
N003 C014 H14B 110.1 . .
C013 C014 H14B 110.1 . .
H14A C014 H14B 108.4 . .
N003 C015 C016 108.5(7) . .
N003 C015 H15A 110.0 . .
C016 C015 H15A 110.0 . .
N003 C015 H15B 110.0 . .
C016 C015 H15B 110.0 . .
H15A C015 H15B 108.4 . .
N001 C016 C015 108.5(8) . .
N001 C016 H17A 110.0 . .
C015 C016 H17A 110.0 . .
N001 C016 H17B 110.0 . .
C015 C016 H17B 110.0 . .
H17A C016 H17B 108.4 . .
C021 N004 C026 114.0(7) . .
C021 N004 Co2 106.9(5) . .
C026 N004 Co2 110.3(5) . .
C021 N004 H0N4 118(7) . .
C026 N004 H0N4 104(7) . .
Co2 N004 H0N4 102(7) . .
C023 N005 C022 113.7(7) . .
C023 N005 Co2 106.2(5) . .
C022 N005 Co2 110.1(6) . .
C023 N005 H0N5 110(7) . .
C022 N005 H0N5 115(7) . .
Co2 N005 H0N5 101(7) . .
C025 N006 C024 112.9(6) . .
C025 N006 Co2 106.4(4) . .
C024 N006 Co2 110.6(5) . .
C025 N006 H0N6 111(6) . .
C024 N006 H0N6 105.5(18) . .
Co2 N006 H0N6 111(5) . .
N004 C021 C022 107.4(7) . .
N004 C021 H21A 110.2 . .
C022 C021 H21A 110.2 . .
N004 C021 H21B 110.2 . .
C022 C021 H21B 110.2 . .
H21A C021 H21B 108.5 . .
C021 C022 N005 109.3(7) . .
C021 C022 H22A 109.8 . .
N005 C022 H22A 109.8 . .
C021 C022 H22B 109.8 . .
N005 C022 H22B 109.8 . .
H22A C022 H22B 108.3 . .
N005 C023 C024 108.9(7) . .
N005 C023 H23A 109.9 . .
C024 C023 H23A 109.9 . .
N005 C023 H23B 109.9 . .
C024 C023 H23B 109.9 . .
H23A C023 H23B 108.3 . .
N006 C024 C023 109.0(6) . .
N006 C024 H24A 109.9 . .
C023 C024 H24A 109.9 . .
N006 C024 H24B 109.9 . .
C023 C024 H24B 109.9 . .
H24A C024 H24B 108.3 . .
N006 C025 C026 108.1(6) . .
N006 C025 H25A 110.1 . .
C026 C025 H25A 110.1 . .
N006 C025 H25B 110.1 . .
C026 C025 H25B 110.1 . .
H25A C025 H25B 108.4 . .
N004 C026 C025 109.4(6) . .
N004 C026 H26A 109.8 . .
C025 C026 H26A 109.8 . .
N004 C026 H26B 109.8 . .
C025 C026 H26B 109.8 . .
H26A C026 H26B 108.2 . .
OTF3 STF1 OTF2 115.7(4) . .
OTF3 STF1 OTF1 115.5(4) . .
OTF2 STF1 OTF1 113.3(5) . .
OTF3 STF1 CTF1 102.9(4) . .
OTF2 STF1 CTF1 103.1(5) . .
OTF1 STF1 CTF1 104.0(5) . .
STF1 OTF3 Na01 124.8(4) . .
FTF2 CTF1 FTF1 107.8(9) . .
FTF2 CTF1 FTF3 108.2(8) . .
FTF1 CTF1 FTF3 107.2(8) . .
FTF2 CTF1 STF1 111.6(7) . .
FTF1 CTF1 STF1 111.7(7) . .
FTF3 CTF1 STF1 110.1(8) . .
OTF4 STF2 OTF5 115.5(6) . .
OTF4 STF2 OTF6 117.0(6) . .
OTF5 STF2 OTF6 114.9(5) . .
OTF4 STF2 CTF2 102.7(4) . .
OTF5 STF2 CTF2 102.1(5) . .
OTF6 STF2 CTF2 101.2(4) . .
STF2 OTF6 Na02 141.0(5) . .
FTF6 CTF2 FTF4 106.0(7) . .
FTF6 CTF2 FTF5 108.0(7) . .
FTF4 CTF2 FTF5 105.9(7) . .
FTF6 CTF2 STF2 112.3(6) . .
FTF4 CTF2 STF2 112.7(6) . .
FTF5 CTF2 STF2 111.6(6) . .
OW3C OW3 OW3B 119(3) . .

loop_
_geom_bond_atom_site_label_1
_geom_bond_atom_site_label_2
_geom_bond_distance
_geom_bond_site_symmetry_2
Mo1 O12 1.725(5) .
Mo1 O14 1.734(5) .
Mo1 O13 1.817(5) .
Mo1 O11 1.828(5) .
Mo2 O22 1.722(5) .
Mo2 O24 1.728(5) .
Mo2 O23 1.829(5) .
Mo2 O21 1.832(5) .
Mo3 O32 1.712(5) .
Mo3 O34 1.717(5) .
Mo3 O33 1.870(5) .
Mo3 O31 1.874(6) .
Mo3 O21 2.511(5) .
Mo3 O13 2.516(5) .
Co1 O11 1.904(5) .
Co1 O21 1.906(5) .
Co1 O31 1.917(5) .
Co1 N001 1.925(7) .
Co1 N003 1.936(7) .
Co1 N002 1.945(7) .
Co2 O23 1.904(5) .
Co2 O33 1.912(5) .
Co2 O13 1.914(5) .
Co2 N004 1.931(7) .
Co2 N005 1.932(7) .
Co2 N006 1.938(6) .
Na01 OWT1 2.277(6) .
Na01 OWB1 2.322(6) .
Na01 O32 2.405(6) .
Na01 O24 2.446(5) 1_655
Na01 OTF3 2.452(7) .
Na01 OWB2 2.530(7) .
Na01 Na02 3.646(4) .
Na01 HB1 2.65(9) .
Na02 OWT2 2.368(9) .
Na02 O34 2.384(6) .
Na02 OWB2 2.398(6) .
Na02 OWB1 2.406(6) .
Na02 OTF6 2.425(8) .
Na02 O14 2.481(6) 1_655
OWT2 HT3 0.842(10) .
OWT2 HT4 0.841(10) .
O14 Na02 2.481(6) 1_455
O24 Na01 2.446(5) 1_455
OWT1 HT1 0.840(10) .
OWT1 HT2 0.838(10) .
OWB1 HB1 0.840(11) .
OWB1 HB2 0.839(10) .
OWB2 HB3 0.839(10) .
OWB2 HB4 0.840(10) .
N001 C012 1.490(11) .
N001 C016 1.504(11) .
N001 H0N1 0.88(2) .
N002 C011 1.478(10) .
N002 C013 1.497(10) .
N002 H0N2 0.88(2) .
N003 C014 1.485(12) .
N003 C015 1.499(11) .
N003 H0N3 0.88(2) .
C011 C012 1.512(13) .
C011 H11A 0.9900 .
C011 H11B 0.9900 .
C012 H12A 0.9900 .
C012 H12B 0.9900 .
C013 C014 1.517(11) .
C013 H13A 0.9900 .
C013 H13B 0.9900 .
C014 H14A 0.9900 .
C014 H14B 0.9900 .
C015 C016 1.511(16) .
C015 H15A 0.9900 .
C015 H15B 0.9900 .
C016 H17A 0.9900 .
C016 H17B 0.9900 .
N004 C021 1.476(11) .
N004 C026 1.505(9) .
N004 H0N4 0.88(2) .
N005 C023 1.493(12) .
N005 C022 1.517(11) .
N005 H0N5 0.88(2) .
N006 C025 1.483(9) .
N006 C024 1.510(10) .
N006 H0N6 0.88(2) .
C021 C022 1.502(16) .
C021 H21A 0.9900 .
C021 H21B 0.9900 .
C022 H22A 0.9900 .
C022 H22B 0.9900 .
C023 C024 1.533(11) .
C023 H23A 0.9900 .
C023 H23B 0.9900 .
C024 H24A 0.9900 .
C024 H24B 0.9900 .
C025 C026 1.512(11) .
C025 H25A 0.9900 .
C025 H25B 0.9900 .
C026 H26A 0.9900 .
C026 H26B 0.9900 .
STF1 OTF3 1.421(7) .
STF1 OTF2 1.429(7) .
STF1 OTF1 1.434(8) .
STF1 CTF1 1.830(11) .
CTF1 FTF2 1.315(12) .
CTF1 FTF1 1.333(13) .
CTF1 FTF3 1.333(11) .
STF2 OTF4 1.440(8) .
STF2 OTF5 1.446(9) .
STF2 OTF6 1.468(9) .
STF2 CTF2 1.801(9) .
CTF2 FTF6 1.325(10) .
CTF2 FTF4 1.333(10) .
CTF2 FTF5 1.336(10) .
OW3 OW3C 0.84(3) .
OW3 OW3B 1.25(2) .
